data_7021645
loop_
_publ_author_name
'Rivers, Joseph H.'
'Jones, Richard A.'

_publ_section_title
;
 Synthesis and structures of Co bis-trifluoromethylpyrazolate complexes.
;
_journal_issue 36
_journal_name_full 'Dalton transactions (Cambridge, England : 2003)'
_journal_page_first 12898
_journal_page_last 12907
_journal_paper_doi 10.1039/c3dt50758k
_journal_volume 42
_journal_year 2013
_chemical_formula_moiety 'C14 H28 Co F6 N2 P3'
_chemical_formula_sum 'C14 H28 Co F6 N2 P3'
_chemical_formula_weight 490.22
_chemical_name_common
;tris(trimethylphosphine)-(3,5-bis(trifluoromethyl)
pyrazolate)cobalt(i)
;
_chemical_name_systematic
;
tris(trimethylphosphine)-(3,5-bis(trifluoromethyl)
pyrazolate)cobalt(i)
;
_space_group_IT_number 4
_symmetry_cell_setting monoclinic
_symmetry_space_group_name_Hall 'P 2yb'
_symmetry_space_group_name_H-M 'P 1 21 1'
_atom_sites_solution_hydrogens geom
_atom_sites_solution_primary direct
_atom_sites_solution_secondary difmap
_audit_creation_method SHELXL-97
_cell_angle_alpha 90.00
_cell_angle_beta 105.27(3)
_cell_angle_gamma 90.00
_cell_formula_units_Z 4
_cell_length_a 9.2208(18)
_cell_length_b 16.675(3)
_cell_length_c 15.634(3)
_cell_measurement_reflns_used 5178
_cell_measurement_temperature 119(2)
_cell_measurement_theta_max 27.48
_cell_measurement_theta_min 1
_cell_volume 2319.0(8)
_computing_cell_refinement 'Collect software, Nonius B.V. 1998'
_computing_data_reduction
;
DENZO and Scalepack (Otwinoski and Minor, 1997)
;
_computing_molecular_graphics 'Ortep-3 for Windows (Farrugia, 1999)'
_computing_publication_material 'CIFTAB (Sheldrick, 1998)'
_computing_structure_refinement 'SHELXL-97 (Sheldrick, 2008)'
_computing_structure_solution 'SIR97 (Altomare et al., 1999)'
_diffrn_ambient_temperature 119(2)
_diffrn_measured_fraction_theta_full 0.995
_diffrn_measured_fraction_theta_max 0.995
_diffrn_measurement_device_type 'Nonius Kappa CCD'
_diffrn_measurement_method '\w scans'
_diffrn_radiation_monochromator graphite
_diffrn_radiation_source 'fine-focus sealed tube'
_diffrn_radiation_type MoK\a
_diffrn_radiation_wavelength 0.71073
_diffrn_reflns_av_R_equivalents 0.0000
_diffrn_reflns_av_sigmaI/netI 0.0828
_diffrn_reflns_limit_h_max 11
_diffrn_reflns_limit_h_min -11
_diffrn_reflns_limit_k_max 20
_diffrn_reflns_limit_k_min -21
_diffrn_reflns_limit_l_max 20
_diffrn_reflns_limit_l_min -20
_diffrn_reflns_number 9975
_diffrn_reflns_theta_full 27.48
_diffrn_reflns_theta_max 27.48
_diffrn_reflns_theta_min 1.82
_exptl_absorpt_coefficient_mu 0.995
_exptl_absorpt_correction_T_max 0.940
_exptl_absorpt_correction_T_min 0.813
_exptl_absorpt_correction_type multi-scan
_exptl_absorpt_process_details '(HKL SCALEPACK; Otwinowski & Minor, 1997)'
_exptl_crystal_colour blue
_exptl_crystal_density_diffrn 1.404
_exptl_crystal_density_method 'not measured'
_exptl_crystal_description prism
_exptl_crystal_F_000 1008
_exptl_crystal_size_max 0.14
_exptl_crystal_size_mid 0.11
_exptl_crystal_size_min 0.06
_refine_diff_density_max 0.907
_refine_diff_density_min -0.376
_refine_diff_density_rms 0.086
_refine_ls_abs_structure_details 'Flack H D (1983), Acta Cryst. A39, 876-881'
_refine_ls_abs_structure_Flack -0.020(15)
_refine_ls_extinction_method none
_refine_ls_goodness_of_fit_ref 1.095
_refine_ls_hydrogen_treatment constr
_refine_ls_matrix_type full
_refine_ls_number_parameters 516
_refine_ls_number_reflns 9975
_refine_ls_number_restraints 139
_refine_ls_restrained_S_all 1.128
_refine_ls_R_factor_all 0.0921
_refine_ls_R_factor_gt 0.0562
_refine_ls_shift/su_max 0.001
_refine_ls_shift/su_mean 0.000
_refine_ls_structure_factor_coef Fsqd
_refine_ls_weighting_details 'calc w=1/[\s^2^(Fo^2^)+(0.0431P)^2^+1.0087P] where P=(Fo^2^+2Fc^2^)/3'
_refine_ls_weighting_scheme calc
_refine_ls_wR_factor_gt 0.1040
_refine_ls_wR_factor_ref 0.1155
_reflns_number_gt 7420
_reflns_number_total 9975
_reflns_threshold_expression >2sigma(I)
_cod_data_source_file c3dt50758k.txt
_cod_data_source_block CoP3Pz
_cod_original_sg_symbol_H-M P21
_cod_database_code 7021645

loop_
_symmetry_equiv_pos_as_xyz
'x, y, z'
'-x, y+1/2, -z'

loop_
_atom_site_label
_atom_site_type_symbol
_atom_site_fract_x
_atom_site_fract_y
_atom_site_fract_z
_atom_site_U_iso_or_equiv
_atom_site_adp_type
_atom_site_occupancy
_atom_site_symmetry_multiplicity
_atom_site_calc_flag
_atom_site_refinement_flags
_atom_site_disorder_assembly
_atom_site_disorder_group
Co1 Co 0.55734(6) 0.67047(3) 1.07291(4) 0.02739(15) Uani 1 1 d . . .
Co2 Co 1.17547(7) 0.65087(4) 0.54707(4) 0.03479(17) Uani 1 1 d . . .
P1 P 0.46060(14) 0.77184(8) 1.13218(8) 0.0351(3) Uani 1 1 d . . .
P2 P 0.36733(12) 0.63727(7) 0.95572(8) 0.0325(3) Uani 1 1 d . . .
P3 P 0.71729(13) 0.73165(8) 1.00756(9) 0.0338(3) Uani 1 1 d . . .
P4 P 1.03032(18) 0.63047(10) 0.40970(10) 0.0566(4) Uani 1 1 d U . .
P5 P 1.34709(18) 0.55294(10) 0.56335(11) 0.0546(4) Uani 1 1 d . . .
P6 P 1.3083(2) 0.75962(9) 0.53639(11) 0.0563(4) Uani 1 1 d . . .
N1 N 0.6701(4) 0.5699(2) 1.1241(3) 0.0303(9) Uani 1 1 d . . .
N2 N 0.7936(4) 0.5499(2) 1.0978(3) 0.0348(9) Uani 1 1 d . . .
N3 N 1.0585(4) 0.6216(2) 0.6353(3) 0.0364(10) Uani 1 1 d . . .
N4 N 1.0629(5) 0.5452(3) 0.6626(3) 0.0436(11) Uani 1 1 d . . .
F1 F 0.5273(4) 0.5694(2) 1.2766(2) 0.0789(12) Uani 1 1 d . . .
F2 F 0.3797(3) 0.5345(3) 1.1555(3) 0.0759(11) Uani 1 1 d . . .
F3 F 0.4837(5) 0.4457(2) 1.2483(3) 0.0935(15) Uani 1 1 d . . .
F4 F 0.9845(4) 0.4509(2) 1.0328(3) 0.0783(12) Uani 1 1 d . . .
F5 F 1.0957(4) 0.4599(3) 1.1709(3) 0.1016(17) Uani 1 1 d . . .
F6 F 0.9640(4) 0.35759(19) 1.1216(2) 0.0585(9) Uani 1 1 d . . .
F7 F 1.0521(5) 0.7941(2) 0.6810(3) 0.0817(12) Uani 1 1 d . . .
F8 F 0.8774(5) 0.7669(3) 0.5673(3) 0.0976(14) Uani 1 1 d . . .
F9 F 0.8336(5) 0.7763(3) 0.6945(3) 0.1050(16) Uani 1 1 d . . .
F10 F 1.0509(9) 0.4165(7) 0.7710(11) 0.136(5) Uani 0.60 1 d PDU A 1
F10B F 0.8167(11) 0.4497(11) 0.7692(14) 0.132(5) Uani 0.40 1 d PDU A 2
F11 F 0.8272(10) 0.4230(4) 0.6967(5) 0.082(2) Uani 0.60 1 d PDU A 1
F11B F 1.0443(15) 0.4478(8) 0.8316(7) 0.087(4) Uani 0.40 1 d PDU A 2
F12 F 0.8826(14) 0.4745(6) 0.8205(6) 0.122(4) Uani 0.60 1 d PDU A 1
F12B F 0.970(2) 0.3958(7) 0.7093(9) 0.121(5) Uani 0.40 1 d PDU A 2
C1 C 0.3321(7) 0.7421(4) 1.1992(4) 0.0603(17) Uani 1 1 d . . .
H1A H 0.3885 0.7128 1.2518 0.090 Uiso 1 1 calc R . .
H1B H 0.2527 0.7076 1.1638 0.090 Uiso 1 1 calc R . .
H1C H 0.2870 0.7901 1.2176 0.090 Uiso 1 1 calc R . .
C2 C 0.3438(6) 0.8462(3) 1.0596(4) 0.0477(14) Uani 1 1 d . . .
H2A H 0.3101 0.8865 1.0956 0.072 Uiso 1 1 calc R . .
H2B H 0.2562 0.8196 1.0207 0.072 Uiso 1 1 calc R . .
H2C H 0.4026 0.8722 1.0236 0.072 Uiso 1 1 calc R . .
C3 C 0.5911(7) 0.8370(4) 1.2091(4) 0.0686(19) Uani 1 1 d . . .
H3A H 0.6645 0.8590 1.1800 0.103 Uiso 1 1 calc R . .
H3B H 0.6437 0.8061 1.2614 0.103 Uiso 1 1 calc R . .
H3C H 0.5354 0.8811 1.2273 0.103 Uiso 1 1 calc R . .
C4 C 0.4008(7) 0.5388(3) 0.9120(4) 0.0563(15) Uani 1 1 d . . .
H4A H 0.3171 0.5254 0.8608 0.085 Uiso 1 1 calc R . .
H4B H 0.4087 0.4980 0.9582 0.085 Uiso 1 1 calc R . .
H4C H 0.4946 0.5403 0.8937 0.085 Uiso 1 1 calc R . .
C5 C 0.1788(6) 0.6227(4) 0.9710(4) 0.0593(17) Uani 1 1 d . . .
H5A H 0.1394 0.6742 0.9851 0.089 Uiso 1 1 calc R . .
H5B H 0.1839 0.5848 1.0196 0.089 Uiso 1 1 calc R . .
H5C H 0.1121 0.6012 0.9162 0.089 Uiso 1 1 calc R . .
C6 C 0.3234(6) 0.6981(3) 0.8554(3) 0.0495(14) Uani 1 1 d . . .
H6A H 0.4155 0.7079 0.8369 0.074 Uiso 1 1 calc R . .
H6B H 0.2806 0.7495 0.8673 0.074 Uiso 1 1 calc R . .
H6C H 0.2505 0.6698 0.8081 0.074 Uiso 1 1 calc R . .
C7 C 0.7659(5) 0.6777(4) 0.9172(3) 0.0471(13) Uani 1 1 d . . .
H7A H 0.8448 0.7071 0.8989 0.071 Uiso 1 1 calc R . .
H7B H 0.6767 0.6732 0.8669 0.071 Uiso 1 1 calc R . .
H7C H 0.8024 0.6240 0.9375 0.071 Uiso 1 1 calc R . .
C8 C 0.9043(5) 0.7489(4) 1.0816(4) 0.0492(14) Uani 1 1 d . . .
H8A H 0.9493 0.6975 1.1049 0.074 Uiso 1 1 calc R . .
H8B H 0.8959 0.7833 1.1309 0.074 Uiso 1 1 calc R . .
H8C H 0.9680 0.7752 1.0487 0.074 Uiso 1 1 calc R . .
C9 C 0.6730(6) 0.8310(3) 0.9578(4) 0.0543(16) Uani 1 1 d . . .
H9A H 0.6614 0.8691 1.0033 0.081 Uiso 1 1 calc R . .
H9B H 0.5792 0.8283 0.9105 0.081 Uiso 1 1 calc R . .
H9C H 0.7548 0.8488 0.9331 0.081 Uiso 1 1 calc R . .
C10 C 0.5071(6) 0.5139(3) 1.2119(4) 0.0451(14) Uani 1 1 d . . .
C11 C 0.6369(5) 0.5092(3) 1.1723(3) 0.0341(11) Uani 1 1 d . . .
C12 C 0.7381(5) 0.4479(3) 1.1785(3) 0.0378(12) Uani 1 1 d . . .
H12 H 0.7422 0.3981 1.2085 0.045 Uiso 1 1 calc R . .
C13 C 0.8328(5) 0.4767(3) 1.1301(3) 0.0333(11) Uani 1 1 d . . .
C14 C 0.9699(6) 0.4382(3) 1.1152(4) 0.0483(14) Uani 1 1 d . . .
C15 C 1.1100(11) 0.6033(6) 0.3197(5) 0.113(3) Uani 1 1 d U . .
H15A H 1.1505 0.5487 0.3291 0.169 Uiso 1 1 calc R . .
H15B H 1.1910 0.6407 0.3178 0.169 Uiso 1 1 calc R . .
H15C H 1.0318 0.6056 0.2635 0.169 Uiso 1 1 calc R . .
C16 C 0.8980(11) 0.7075(6) 0.3571(6) 0.136(3) Uani 1 1 d U . .
H16A H 0.8418 0.6893 0.2981 0.204 Uiso 1 1 calc R . .
H16B H 0.9527 0.7568 0.3516 0.204 Uiso 1 1 calc R . .
H16C H 0.8280 0.7181 0.3933 0.204 Uiso 1 1 calc R . .
C17 C 0.9031(10) 0.5473(7) 0.4080(6) 0.122(3) Uani 1 1 d U . .
H17A H 0.8330 0.5611 0.4432 0.182 Uiso 1 1 calc R . .
H17B H 0.9609 0.4997 0.4331 0.182 Uiso 1 1 calc R . .
H17C H 0.8466 0.5363 0.3467 0.182 Uiso 1 1 calc R . .
C18 C 1.2759(9) 0.4502(4) 0.5430(6) 0.093(3) Uani 1 1 d . . .
H18A H 1.2389 0.4411 0.4790 0.139 Uiso 1 1 calc R . .
H18B H 1.1937 0.4422 0.5711 0.139 Uiso 1 1 calc R . .
H18C H 1.3572 0.4122 0.5681 0.139 Uiso 1 1 calc R . .
C19 C 1.4624(8) 0.5446(5) 0.6791(5) 0.080(2) Uani 1 1 d . . .
H19A H 1.3973 0.5328 0.7179 0.120 Uiso 1 1 calc R . .
H19B H 1.5154 0.5953 0.6973 0.120 Uiso 1 1 calc R . .
H19C H 1.5358 0.5012 0.6835 0.120 Uiso 1 1 calc R . .
C20 C 1.5011(10) 0.5570(6) 0.5083(7) 0.118(4) Uani 1 1 d . . .
H20A H 1.5719 0.5131 0.5301 0.177 Uiso 1 1 calc R . .
H20B H 1.5537 0.6084 0.5214 0.177 Uiso 1 1 calc R . .
H20C H 1.4596 0.5516 0.4440 0.177 Uiso 1 1 calc R . .
C21 C 1.2100(12) 0.8564(4) 0.5245(7) 0.117(3) Uani 1 1 d . . .
H21A H 1.2788 0.8991 0.5172 0.175 Uiso 1 1 calc R . .
H21B H 1.1754 0.8669 0.5775 0.175 Uiso 1 1 calc R . .
H21C H 1.1234 0.8548 0.4723 0.175 Uiso 1 1 calc R . .
C22 C 1.3976(11) 0.7679(5) 0.4464(6) 0.118(4) Uani 1 1 d . . .
H22A H 1.4388 0.8221 0.4459 0.177 Uiso 1 1 calc R . .
H22B H 1.3233 0.7577 0.3899 0.177 Uiso 1 1 calc R . .
H22C H 1.4791 0.7286 0.4548 0.177 Uiso 1 1 calc R . .
C23 C 1.4650(10) 0.7808(5) 0.6321(6) 0.106(3) Uani 1 1 d . . .
H23A H 1.5395 0.7377 0.6393 0.159 Uiso 1 1 calc R . .
H23B H 1.4284 0.7843 0.6854 0.159 Uiso 1 1 calc R . .
H23C H 1.5116 0.8318 0.6230 0.159 Uiso 1 1 calc R . .
C24 C 0.9299(7) 0.7495(4) 0.6515(4) 0.0588(16) Uani 1 1 d . . .
C25 C 0.9572(5) 0.6624(4) 0.6686(3) 0.0416(12) Uani 1 1 d . . .
C26 C 0.8943(6) 0.6118(4) 0.7177(4) 0.0517(15) Uani 1 1 d . . .
H26 H 0.8207 0.6237 0.7484 0.062 Uiso 1 1 calc R . .
C27 C 0.9630(6) 0.5392(4) 0.7120(3) 0.0463(13) Uani 1 1 d . A .
C28 C 0.9409(7) 0.4615(4) 0.7519(4) 0.0677(17) Uani 1 1 d DU . .

loop_
_atom_site_aniso_label
_atom_site_aniso_U_11
_atom_site_aniso_U_22
_atom_site_aniso_U_33
_atom_site_aniso_U_23
_atom_site_aniso_U_13
_atom_site_aniso_U_12
Co1 0.0241(3) 0.0262(3) 0.0335(3) 0.0019(3) 0.0105(2) 0.0026(3)
Co2 0.0385(3) 0.0351(4) 0.0327(3) 0.0029(3) 0.0127(3) 0.0011(3)
P1 0.0354(7) 0.0351(7) 0.0354(7) -0.0028(6) 0.0102(6) 0.0072(6)
P2 0.0285(6) 0.0311(7) 0.0375(6) -0.0020(6) 0.0080(5) 0.0009(5)
P3 0.0291(7) 0.0318(7) 0.0451(7) 0.0026(6) 0.0180(6) -0.0002(5)
P4 0.0613(9) 0.0649(11) 0.0381(7) 0.0012(7) 0.0030(7) -0.0128(8)
P5 0.0579(9) 0.0564(10) 0.0594(9) 0.0112(8) 0.0330(8) 0.0199(8)
P6 0.0760(11) 0.0473(9) 0.0527(9) -0.0093(8) 0.0294(8) -0.0225(8)
N1 0.023(2) 0.027(2) 0.040(2) 0.0053(18) 0.0060(17) 0.0034(16)
N2 0.027(2) 0.030(2) 0.049(2) 0.002(2) 0.0124(19) 0.0036(17)
N3 0.037(2) 0.039(3) 0.034(2) 0.0034(19) 0.0119(18) 0.0021(18)
N4 0.048(3) 0.040(3) 0.046(3) 0.001(2) 0.019(2) -0.005(2)
F1 0.079(3) 0.094(3) 0.076(3) -0.024(2) 0.044(2) 0.002(2)
F2 0.0346(18) 0.117(3) 0.080(2) 0.031(2) 0.0229(18) 0.0075(19)
F3 0.108(3) 0.063(2) 0.141(4) 0.050(3) 0.090(3) 0.022(2)
F4 0.080(3) 0.074(3) 0.103(3) 0.021(2) 0.065(2) 0.027(2)
F5 0.0290(19) 0.097(3) 0.163(4) -0.067(3) -0.003(2) 0.007(2)
F6 0.0552(19) 0.0386(19) 0.083(2) 0.0004(17) 0.0199(18) 0.0167(15)
F7 0.091(3) 0.046(2) 0.109(3) -0.007(2) 0.027(2) -0.003(2)
F8 0.133(4) 0.068(3) 0.073(3) 0.012(2) -0.005(3) 0.038(3)
F9 0.093(3) 0.083(3) 0.158(4) -0.018(3) 0.065(3) 0.032(2)
F10 0.068(5) 0.110(10) 0.224(13) 0.110(9) 0.025(7) 0.003(5)
F10B 0.056(6) 0.144(13) 0.197(15) 0.109(11) 0.034(8) -0.012(7)
F11 0.099(6) 0.059(4) 0.080(5) 0.004(4) 0.007(4) -0.038(4)
F11B 0.106(8) 0.053(7) 0.081(7) 0.023(6) -0.012(6) -0.032(6)
F12 0.186(10) 0.131(7) 0.067(5) -0.006(5) 0.063(6) -0.090(7)
F12B 0.223(15) 0.062(7) 0.087(9) -0.009(7) 0.056(10) -0.041(10)
C1 0.072(4) 0.066(4) 0.056(4) 0.008(3) 0.040(3) 0.025(3)
C2 0.046(3) 0.047(3) 0.049(3) 0.000(3) 0.012(3) 0.017(3)
C3 0.068(4) 0.054(4) 0.070(4) -0.018(3) -0.007(4) 0.011(3)
C4 0.070(4) 0.033(3) 0.062(4) -0.016(3) 0.009(3) 0.002(3)
C5 0.034(3) 0.080(5) 0.065(4) -0.007(3) 0.014(3) -0.011(3)
C6 0.050(3) 0.050(3) 0.042(3) 0.004(3) 0.000(3) 0.004(3)
C7 0.040(3) 0.063(4) 0.044(3) -0.004(3) 0.021(2) 0.002(3)
C8 0.038(3) 0.053(4) 0.060(3) -0.012(3) 0.019(3) -0.007(3)
C9 0.043(3) 0.042(3) 0.086(4) 0.026(3) 0.032(3) 0.004(3)
C10 0.055(4) 0.041(3) 0.045(3) 0.012(3) 0.024(3) 0.001(3)
C11 0.031(3) 0.035(3) 0.035(3) 0.001(2) 0.006(2) -0.002(2)
C12 0.040(3) 0.028(3) 0.042(3) 0.004(2) 0.004(2) 0.000(2)
C13 0.025(2) 0.029(3) 0.043(3) -0.008(2) 0.004(2) 0.002(2)
C14 0.036(3) 0.035(3) 0.072(4) -0.006(3) 0.011(3) 0.004(2)
C15 0.136(6) 0.148(7) 0.057(4) -0.037(4) 0.033(4) -0.032(5)
C16 0.146(7) 0.122(5) 0.102(6) 0.010(5) -0.035(5) 0.041(5)
C17 0.103(5) 0.134(6) 0.111(6) 0.008(5) 0.000(4) -0.065(5)
C18 0.109(6) 0.050(4) 0.120(7) -0.019(4) 0.032(5) 0.018(4)
C19 0.064(4) 0.087(5) 0.082(5) 0.035(4) 0.009(4) 0.018(4)
C20 0.116(6) 0.141(8) 0.134(7) 0.044(7) 0.100(6) 0.061(6)
C21 0.178(9) 0.040(4) 0.153(9) 0.022(5) 0.082(8) -0.012(5)
C22 0.181(9) 0.098(7) 0.112(6) -0.030(5) 0.104(7) -0.075(6)
C23 0.115(6) 0.093(6) 0.098(6) -0.035(5) 0.007(5) -0.048(5)
C24 0.048(4) 0.058(4) 0.070(4) -0.008(4) 0.015(3) 0.009(3)
C25 0.033(2) 0.055(4) 0.036(3) -0.010(3) 0.007(2) -0.001(3)
C26 0.039(3) 0.075(4) 0.046(3) -0.006(3) 0.020(3) -0.007(3)
C27 0.039(3) 0.057(4) 0.044(3) 0.001(3) 0.012(3) -0.016(3)
C28 0.069(4) 0.078(5) 0.060(4) 0.005(3) 0.025(3) -0.026(3)

loop_
_atom_type_symbol
_atom_type_description
_atom_type_scat_dispersion_real
_atom_type_scat_dispersion_imag
_atom_type_scat_source
C C 0.0033 0.0016 'International Tables Vol C Tables 4.2.6.8 and 6.1.1.4'
Co Co 0.3494 0.9721 'International Tables Vol C Tables 4.2.6.8 and 6.1.1.4'
F F 0.0171 0.0103 'International Tables Vol C Tables 4.2.6.8 and 6.1.1.4'
N N 0.0061 0.0033 'International Tables Vol C Tables 4.2.6.8 and 6.1.1.4'
P P 0.1023 0.0942 'International Tables Vol C Tables 4.2.6.8 and 6.1.1.4'
H H 0.0000 0.0000 'International Tables Vol C Tables 4.2.6.8 and 6.1.1.4'

loop_
_geom_angle_atom_site_label_1
_geom_angle_atom_site_label_2
_geom_angle_atom_site_label_3
_geom_angle
N1 Co1 P1 133.28(12)
N1 Co1 P2 109.13(12)
P1 Co1 P2 102.41(5)
N1 Co1 P3 103.04(11)
P1 Co1 P3 103.15(5)
P2 Co1 P3 101.86(5)
N3 Co2 P6 130.76(13)
N3 Co2 P4 109.05(12)
P6 Co2 P4 104.75(6)
N3 Co2 P5 103.55(12)
P6 Co2 P5 102.51(7)
P4 Co2 P5 102.96(7)
C3 P1 C2 100.6(3)
C3 P1 C1 101.4(3)
C2 P1 C1 100.0(3)
C3 P1 Co1 117.5(2)
C2 P1 Co1 119.48(18)
C1 P1 Co1 114.9(2)
C6 P2 C5 100.5(3)
C6 P2 C4 101.5(3)
C5 P2 C4 100.8(3)
C6 P2 Co1 120.91(19)
C5 P2 Co1 119.3(2)
C4 P2 Co1 110.7(2)
C7 P3 C8 100.6(2)
C7 P3 C9 101.0(3)
C8 P3 C9 101.2(3)
C7 P3 Co1 116.87(19)
C8 P3 Co1 113.95(19)
C9 P3 Co1 120.29(17)
C15 P4 C17 101.0(5)
C15 P4 C16 100.8(5)
C17 P4 C16 100.3(5)
C15 P4 Co2 121.5(3)
C17 P4 Co2 110.6(3)
C16 P4 Co2 119.2(3)
C18 P5 C20 103.8(4)
C18 P5 C19 100.8(4)
C20 P5 C19 98.3(4)
C18 P5 Co2 116.9(3)
C20 P5 Co2 121.8(3)
C19 P5 Co2 111.9(3)
C22 P6 C23 101.4(4)
C22 P6 C21 99.6(4)
C23 P6 C21 100.2(5)
C22 P6 Co2 119.6(3)
C23 P6 Co2 115.6(3)
C21 P6 Co2 117.3(3)
C11 N1 N2 108.7(4)
C11 N1 Co1 132.5(3)
N2 N1 Co1 118.1(3)
C13 N2 N1 106.0(4)
N4 N3 C25 108.5(4)
N4 N3 Co2 118.0(3)
C25 N3 Co2 133.0(3)
N3 N4 C27 106.5(4)
P1 C1 H1A 109.5
P1 C1 H1B 109.5
H1A C1 H1B 109.5
P1 C1 H1C 109.5
H1A C1 H1C 109.5
H1B C1 H1C 109.5
P1 C2 H2A 109.5
P1 C2 H2B 109.5
H2A C2 H2B 109.5
P1 C2 H2C 109.5
H2A C2 H2C 109.5
H2B C2 H2C 109.5
P1 C3 H3A 109.5
P1 C3 H3B 109.5
H3A C3 H3B 109.5
P1 C3 H3C 109.5
H3A C3 H3C 109.5
H3B C3 H3C 109.5
P2 C4 H4A 109.5
P2 C4 H4B 109.5
H4A C4 H4B 109.5
P2 C4 H4C 109.5
H4A C4 H4C 109.5
H4B C4 H4C 109.5
P2 C5 H5A 109.5
P2 C5 H5B 109.5
H5A C5 H5B 109.5
P2 C5 H5C 109.5
H5A C5 H5C 109.5
H5B C5 H5C 109.5
P2 C6 H6A 109.5
P2 C6 H6B 109.5
H6A C6 H6B 109.5
P2 C6 H6C 109.5
H6A C6 H6C 109.5
H6B C6 H6C 109.5
P3 C7 H7A 109.5
P3 C7 H7B 109.5
H7A C7 H7B 109.5
P3 C7 H7C 109.5
H7A C7 H7C 109.5
H7B C7 H7C 109.5
P3 C8 H8A 109.5
P3 C8 H8B 109.5
H8A C8 H8B 109.5
P3 C8 H8C 109.5
H8A C8 H8C 109.5
H8B C8 H8C 109.5
P3 C9 H9A 109.5
P3 C9 H9B 109.5
H9A C9 H9B 109.5
P3 C9 H9C 109.5
H9A C9 H9C 109.5
H9B C9 H9C 109.5
F3 C10 F2 107.2(5)
F3 C10 F1 106.0(4)
F2 C10 F1 104.2(5)
F3 C10 C11 112.2(5)
F2 C10 C11 114.2(4)
F1 C10 C11 112.4(5)
N1 C11 C12 110.4(4)
N1 C11 C10 121.4(4)
C12 C11 C10 128.1(5)
C11 C12 C13 102.6(4)
C11 C12 H12 128.7
C13 C12 H12 128.7
N2 C13 C12 112.2(4)
N2 C13 C14 119.4(4)
C12 C13 C14 128.3(5)
F5 C14 F4 107.4(5)
F5 C14 F6 105.8(5)
F4 C14 F6 104.1(5)
F5 C14 C13 114.7(5)
F4 C14 C13 112.6(5)
F6 C14 C13 111.4(4)
P4 C15 H15A 109.5
P4 C15 H15B 109.5
H15A C15 H15B 109.5
P4 C15 H15C 109.5
H15A C15 H15C 109.5
H15B C15 H15C 109.5
P4 C16 H16A 109.5
P4 C16 H16B 109.5
H16A C16 H16B 109.5
P4 C16 H16C 109.5
H16A C16 H16C 109.5
H16B C16 H16C 109.5
P4 C17 H17A 109.5
P4 C17 H17B 109.5
H17A C17 H17B 109.5
P4 C17 H17C 109.5
H17A C17 H17C 109.5
H17B C17 H17C 109.5
P5 C18 H18A 109.5
P5 C18 H18B 109.5
H18A C18 H18B 109.5
P5 C18 H18C 109.5
H18A C18 H18C 109.5
H18B C18 H18C 109.5
P5 C19 H19A 109.5
P5 C19 H19B 109.5
H19A C19 H19B 109.5
P5 C19 H19C 109.5
H19A C19 H19C 109.5
H19B C19 H19C 109.5
P5 C20 H20A 109.5
P5 C20 H20B 109.5
H20A C20 H20B 109.5
P5 C20 H20C 109.5
H20A C20 H20C 109.5
H20B C20 H20C 109.5
P6 C21 H21A 109.5
P6 C21 H21B 109.5
H21A C21 H21B 109.5
P6 C21 H21C 109.5
H21A C21 H21C 109.5
H21B C21 H21C 109.5
P6 C22 H22A 109.5
P6 C22 H22B 109.5
H22A C22 H22B 109.5
P6 C22 H22C 109.5
H22A C22 H22C 109.5
H22B C22 H22C 109.5
P6 C23 H23A 109.5
P6 C23 H23B 109.5
H23A C23 H23B 109.5
P6 C23 H23C 109.5
H23A C23 H23C 109.5
H23B C23 H23C 109.5
F8 C24 F9 108.3(5)
F8 C24 F7 106.2(6)
F9 C24 F7 104.9(5)
F8 C24 C25 113.4(5)
F9 C24 C25 110.1(5)
F7 C24 C25 113.4(5)
N3 C25 C26 109.9(5)
N3 C25 C24 121.3(5)
C26 C25 C24 128.8(5)
C25 C26 C27 103.6(5)
C25 C26 H26 128.2
C27 C26 H26 128.2
N4 C27 C26 111.4(5)
N4 C27 C28 119.8(5)
C26 C27 C28 128.8(5)
F10 C28 F11 108.7(9)
F10 C28 F12 112.5(8)
F11 C28 F12 100.5(6)
F10B C28 F12B 106.9(10)
F12 C28 F12B 134.7(9)
F10B C28 F11B 103.4(9)
F12 C28 F11B 68.2(7)
F12B C28 F11B 97.6(9)
F10 C28 C27 116.2(6)
F10B C28 C27 117.5(9)
F11 C28 C27 108.8(6)
F12 C28 C27 109.0(7)
F12B C28 C27 116.0(7)
F11B C28 C27 112.9(7)

loop_
_geom_bond_atom_site_label_1
_geom_bond_atom_site_label_2
_geom_bond_distance
Co1 N1 2.024(4)
Co1 P1 2.2241(14)
Co1 P2 2.2454(15)
Co1 P3 2.2480(13)
Co2 N3 2.021(4)
Co2 P6 2.2191(16)
Co2 P4 2.2373(17)
Co2 P5 2.2413(16)
P1 C3 1.820(6)
P1 C2 1.827(5)
P1 C1 1.844(6)
P2 C6 1.822(5)
P2 C5 1.832(5)
P2 C4 1.836(5)
P3 C7 1.827(5)
P3 C8 1.829(5)
P3 C9 1.830(5)
P4 C15 1.809(7)
P4 C17 1.812(8)
P4 C16 1.813(9)
P5 C18 1.832(8)
P5 C20 1.846(7)
P5 C19 1.847(7)
P6 C22 1.813(7)
P6 C23 1.820(8)
P6 C21 1.836(8)
N1 C11 1.344(6)
N1 N2 1.350(5)
N2 C13 1.335(6)
N3 N4 1.341(6)
N3 C25 1.364(6)
N4 C27 1.353(6)
F1 C10 1.347(6)
F2 C10 1.315(6)
F3 C10 1.314(6)
F4 C14 1.347(7)
F5 C14 1.305(7)
F6 C14 1.350(6)
F7 C24 1.327(7)
F8 C24 1.311(7)
F9 C24 1.324(7)
F10 C28 1.233(9)
F10B C28 1.260(10)
F11 C28 1.333(8)
F11B C28 1.374(10)
F12 C28 1.338(9)
F12B C28 1.345(11)
C1 H1A 0.9800
C1 H1B 0.9800
C1 H1C 0.9800
C2 H2A 0.9800
C2 H2B 0.9800
C2 H2C 0.9800
C3 H3A 0.9800
C3 H3B 0.9800
C3 H3C 0.9800
C4 H4A 0.9800
C4 H4B 0.9800
C4 H4C 0.9800
C5 H5A 0.9800
C5 H5B 0.9800
C5 H5C 0.9800
C6 H6A 0.9800
C6 H6B 0.9800
C6 H6C 0.9800
C7 H7A 0.9800
C7 H7B 0.9800
C7 H7C 0.9800
C8 H8A 0.9800
C8 H8B 0.9800
C8 H8C 0.9800
C9 H9A 0.9800
C9 H9B 0.9800
C9 H9C 0.9800
C10 C11 1.486(7)
C11 C12 1.371(7)
C12 C13 1.383(7)
C12 H12 0.9500
C13 C14 1.490(7)
C15 H15A 0.9800
C15 H15B 0.9800
C15 H15C 0.9800
C16 H16A 0.9800
C16 H16B 0.9800
C16 H16C 0.9800
C17 H17A 0.9800
C17 H17B 0.9800
C17 H17C 0.9800
C18 H18A 0.9800
C18 H18B 0.9800
C18 H18C 0.9800
C19 H19A 0.9800
C19 H19B 0.9800
C19 H19C 0.9800
C20 H20A 0.9800
C20 H20B 0.9800
C20 H20C 0.9800
C21 H21A 0.9800
C21 H21B 0.9800
C21 H21C 0.9800
C22 H22A 0.9800
C22 H22B 0.9800
C22 H22C 0.9800
C23 H23A 0.9800
C23 H23B 0.9800
C23 H23C 0.9800
C24 C25 1.486(9)
C25 C26 1.368(8)
C26 C27 1.380(8)
C26 H26 0.9500
C27 C28 1.475(9)

loop_
_geom_torsion_atom_site_label_1
_geom_torsion_atom_site_label_2
_geom_torsion_atom_site_label_3
_geom_torsion_atom_site_label_4
_geom_torsion
N1 Co1 P1 C3 65.9(3)
P2 Co1 P1 C3 -162.2(3)
P3 Co1 P1 C3 -56.7(3)
N1 Co1 P1 C2 -172.0(3)
P2 Co1 P1 C2 -40.1(2)
P3 Co1 P1 C2 65.5(2)
N1 Co1 P1 C1 -53.2(3)
P2 Co1 P1 C1 78.7(2)
P3 Co1 P1 C1 -175.7(2)
N1 Co1 P2 C6 -138.7(2)
P1 Co1 P2 C6 76.3(2)
P3 Co1 P2 C6 -30.2(2)
N1 Co1 P2 C5 95.9(3)
P1 Co1 P2 C5 -49.2(3)
P3 Co1 P2 C5 -155.7(3)
N1 Co1 P2 C4 -20.4(2)
P1 Co1 P2 C4 -165.4(2)
P3 Co1 P2 C4 88.1(2)
N1 Co1 P3 C7 61.9(2)
P1 Co1 P3 C7 -157.1(2)
P2 Co1 P3 C7 -51.2(2)
N1 Co1 P3 C8 -54.9(2)
P1 Co1 P3 C8 86.1(2)
P2 Co1 P3 C8 -168.0(2)
N1 Co1 P3 C9 -175.2(3)
P1 Co1 P3 C9 -34.3(3)
P2 Co1 P3 C9 71.7(3)
N3 Co2 P4 C15 -150.1(4)
P6 Co2 P4 C15 66.3(4)
P5 Co2 P4 C15 -40.6(4)
N3 Co2 P4 C17 -32.1(4)
P6 Co2 P4 C17 -175.8(4)
P5 Co2 P4 C17 77.4(4)
N3 Co2 P4 C16 83.4(5)
P6 Co2 P4 C16 -60.3(5)
P5 Co2 P4 C16 -167.1(4)
N3 Co2 P5 C18 59.2(3)
P6 Co2 P5 C18 -163.0(3)
P4 Co2 P5 C18 -54.4(3)
N3 Co2 P5 C20 -171.9(4)
P6 Co2 P5 C20 -34.1(4)
P4 Co2 P5 C20 74.5(4)
N3 Co2 P5 C19 -56.2(3)
P6 Co2 P5 C19 81.6(3)
P4 Co2 P5 C19 -169.8(3)
N3 Co2 P6 C22 -178.7(4)
P4 Co2 P6 C22 -46.4(4)
P5 Co2 P6 C22 60.8(4)
N3 Co2 P6 C23 59.7(4)
P4 Co2 P6 C23 -168.0(4)
P5 Co2 P6 C23 -60.8(4)
N3 Co2 P6 C21 -58.1(4)
P4 Co2 P6 C21 74.1(4)
P5 Co2 P6 C21 -178.7(4)
P1 Co1 N1 C11 55.9(5)
P2 Co1 N1 C11 -73.8(4)
P3 Co1 N1 C11 178.5(4)
P1 Co1 N1 N2 -135.0(3)
P2 Co1 N1 N2 95.2(3)
P3 Co1 N1 N2 -12.4(3)
C11 N1 N2 C13 0.5(5)
Co1 N1 N2 C13 -171.0(3)
P6 Co2 N3 N4 -141.4(3)
P4 Co2 N3 N4 87.8(3)
P5 Co2 N3 N4 -21.3(4)
P6 Co2 N3 C25 47.2(5)
P4 Co2 N3 C25 -83.6(4)
P5 Co2 N3 C25 167.3(4)
C25 N3 N4 C27 0.6(5)
Co2 N3 N4 C27 -172.8(3)
N2 N1 C11 C12 -0.1(5)
Co1 N1 C11 C12 169.7(3)
N2 N1 C11 C10 179.1(4)
Co1 N1 C11 C10 -11.1(7)
F3 C10 C11 N1 173.2(5)
F2 C10 C11 N1 51.0(7)
F1 C10 C11 N1 -67.5(6)
F3 C10 C11 C12 -7.7(8)
F2 C10 C11 C12 -129.9(6)
F1 C10 C11 C12 111.6(6)
N1 C11 C12 C13 -0.3(5)
C10 C11 C12 C13 -179.5(5)
N1 N2 C13 C12 -0.8(5)
N1 N2 C13 C14 -177.9(4)
C11 C12 C13 N2 0.7(5)
C11 C12 C13 C14 177.4(5)
N2 C13 C14 F5 82.5(7)
C12 C13 C14 F5 -94.0(7)
N2 C13 C14 F4 -40.7(7)
C12 C13 C14 F4 142.7(5)
N2 C13 C14 F6 -157.2(5)
C12 C13 C14 F6 26.2(8)
N4 N3 C25 C26 -0.4(5)
Co2 N3 C25 C26 171.6(4)
N4 N3 C25 C24 178.5(5)
Co2 N3 C25 C24 -9.5(7)
F8 C24 C25 N3 61.8(7)
F9 C24 C25 N3 -176.6(5)
F7 C24 C25 N3 -59.5(7)
F8 C24 C25 C26 -119.5(6)
F9 C24 C25 C26 2.1(8)
F7 C24 C25 C26 119.2(6)
N3 C25 C26 C27 0.1(6)
C24 C25 C26 C27 -178.7(5)
N3 N4 C27 C26 -0.6(6)
N3 N4 C27 C28 179.8(5)
C25 C26 C27 N4 0.3(6)
C25 C26 C27 C28 179.9(5)
N4 C27 C28 F10 29.9(12)
C26 C27 C28 F10 -149.7(11)
N4 C27 C28 F10B -155.3(13)
C26 C27 C28 F10B 25.2(15)
N4 C27 C28 F11 -93.1(7)
C26 C27 C28 F11 87.3(8)
N4 C27 C28 F12 158.1(7)
C26 C27 C28 F12 -21.4(10)
N4 C27 C28 F12B -27.0(13)
C26 C27 C28 F12B 153.5(12)
N4 C27 C28 F11B 84.4(10)
C26 C27 C28 F11B -95.1(10)
